data_4075454
loop_
_publ_author_name
'Benito-Garagorri, David'
'Bocoki\'c, Vladica'
'Mereiter, Kurt'
'Kirchner, Karl'

_publ_section_title
;
 A Modular Approach to Achiral and Chiral Nickel(II), Palladium(II), and
 Platinum(II) PCP Pincer Complexes Based on Diaminobenzenes
;
_journal_issue 16
_journal_name_full Organometallics
_journal_page_first 3817
_journal_paper_doi 10.1021/om060289e
_journal_volume 25
_journal_year 2006
_chemical_formula_moiety 'C20 H33 F3 N2 O2 P2 Pd'
_chemical_formula_sum 'C20 H33 F3 N2 O2 P2 Pd'
_chemical_formula_weight 558.82
_chemical_name_common '[Pd(PCP-iPr)(CF3COO)]'
_chemical_name_systematic
; 
 ? 
;
_space_group_IT_number 14
_symmetry_cell_setting monoclinic
_symmetry_space_group_name_Hall '-P 2yn'
_symmetry_space_group_name_H-M 'P 1 21/n 1'
_atom_sites_solution_hydrogens geom
_atom_sites_solution_primary direct
_atom_sites_solution_secondary difmap
_audit_creation_method SHELXL-97
_cell_angle_alpha 90.00
_cell_angle_beta 94.266(1)
_cell_angle_gamma 90.00
_cell_formula_units_Z 4
_cell_length_a 12.4771(6)
_cell_length_b 14.3627(7)
_cell_length_c 13.8741(7)
_cell_measurement_reflns_used 8056
_cell_measurement_temperature 173(2)
_cell_measurement_theta_max 30.01
_cell_measurement_theta_min 2.55
_cell_volume 2479.4(2)
_computing_cell_refinement 'Bruker SAINT'
_computing_data_collection 'Bruker SMART'
_computing_data_reduction 'Bruker SAINT, SADABS, XPREP'
_computing_molecular_graphics 'Bruker SHELXTL'
_computing_publication_material 'Bruker SHELXTL'
_computing_structure_refinement 'SHELXL-97 (Sheldrick, 1997)'
_computing_structure_solution 'SHELXS-97 (Sheldrick, 1997)'
_diffrn_ambient_temperature 173(2)
_diffrn_measured_fraction_theta_full 0.992
_diffrn_measured_fraction_theta_max 0.992
_diffrn_measurement_device_type 'CCD area detector'
_diffrn_measurement_method 'phi and omega scans'
_diffrn_radiation_monochromator graphite
_diffrn_radiation_source 'fine-focus sealed tube'
_diffrn_radiation_type MoK\a
_diffrn_radiation_wavelength 0.71073
_diffrn_reflns_av_R_equivalents 0.0193
_diffrn_reflns_av_sigmaI/netI 0.0149
_diffrn_reflns_limit_h_max 17
_diffrn_reflns_limit_h_min -17
_diffrn_reflns_limit_k_max 20
_diffrn_reflns_limit_k_min -20
_diffrn_reflns_limit_l_max 19
_diffrn_reflns_limit_l_min -19
_diffrn_reflns_number 33847
_diffrn_reflns_theta_full 30.02
_diffrn_reflns_theta_max 30.02
_diffrn_reflns_theta_min 2.17
_diffrn_standards_decay_% 0
_exptl_absorpt_coefficient_mu 0.918
_exptl_absorpt_correction_T_max 0.70
_exptl_absorpt_correction_T_min 0.56
_exptl_absorpt_correction_type multi-scan
_exptl_absorpt_process_details 'program SADABS, V2.10'
_exptl_crystal_colour yellow
_exptl_crystal_density_diffrn 1.497
_exptl_crystal_density_meas 0
_exptl_crystal_density_method 'not measured'
_exptl_crystal_description block
_exptl_crystal_F_000 1144
_exptl_crystal_size_max 0.62
_exptl_crystal_size_mid 0.55
_exptl_crystal_size_min 0.38
_refine_diff_density_max 0.952
_refine_diff_density_min -0.608
_refine_diff_density_rms 0.063
_refine_ls_extinction_method none
_refine_ls_goodness_of_fit_ref 1.038
_refine_ls_hydrogen_treatment constr
_refine_ls_matrix_type full
_refine_ls_number_parameters 281
_refine_ls_number_reflns 7185
_refine_ls_number_restraints 110
_refine_ls_restrained_S_all 1.036
_refine_ls_R_factor_all 0.0290
_refine_ls_R_factor_gt 0.0263
_refine_ls_shift/su_max 0.003
_refine_ls_shift/su_mean 0.000
_refine_ls_structure_factor_coef Fsqd
_refine_ls_weighting_details 'calc w=1/[\s^2^(Fo^2^)+(0.0316P)^2^+1.8682P] where P=(Fo^2^+2Fc^2^)/3'
_refine_ls_weighting_scheme calc
_refine_ls_wR_factor_gt 0.0660
_refine_ls_wR_factor_ref 0.0678
_reflns_number_gt 6630
_reflns_number_total 7185
_reflns_threshold_expression >2sigma(I)
_cod_data_source_file om060289esi20060403_031419.cif
_cod_data_source_block 8b-1031
_cod_depositor_comments
;
The following automatic conversions were performed:

'_symmetry_cell_setting' value 'Monoclinic' changed to 'monoclinic'
according to /home/saulius/struct/CIF-dictionaries/cif_core.dic
dictionary named 'cif_core.dic' version 2.4.1 from 2010-06-29.

Automatic conversion script
Id: cif_fix_values 1715 2011-07-08 13:25:40Z adriana 
;
_cod_original_sg_symbol_Hall '-P 2yn '
_cod_original_sg_symbol_H-M P2(1)/n
_cod_database_code 4075454

loop_
_symmetry_equiv_pos_as_xyz
'x, y, z'
'-x+1/2, y+1/2, -z+1/2'
'-x, -y, -z'
'x-1/2, -y-1/2, z-1/2'

loop_
_atom_site_label
_atom_site_type_symbol
_atom_site_fract_x
_atom_site_fract_y
_atom_site_fract_z
_atom_site_U_iso_or_equiv
_atom_site_adp_type
_atom_site_occupancy
_atom_site_symmetry_multiplicity
_atom_site_calc_flag
_atom_site_refinement_flags
_atom_site_disorder_assembly
_atom_site_disorder_group
Pd Pd 0.366736(9) 0.235362(8) 0.160136(8) 0.02378(4) Uani 1 1 d U . .
P1 P 0.18254(3) 0.23502(3) 0.16059(3) 0.02481(8) Uani 1 1 d U . .
P2 P 0.54660(3) 0.22181(3) 0.20153(3) 0.02613(8) Uani 1 1 d U . .
N1 N 0.16460(11) 0.17477(11) 0.26232(11) 0.0333(3) Uani 1 1 d U . .
H1N H 0.0999 0.1601 0.2785 0.040 Uiso 1 1 calc R . .
N2 N 0.54900(11) 0.17065(11) 0.31026(10) 0.0298(3) Uani 1 1 d U . .
H2N H 0.6097 0.1591 0.3445 0.036 Uiso 1 1 calc R . .
C1 C 0.35644(12) 0.17076(10) 0.28583(11) 0.0240(3) Uani 1 1 d U . .
C2 C 0.25668(13) 0.14898(11) 0.32021(11) 0.0264(3) Uani 1 1 d U . .
C3 C 0.24915(14) 0.10242(12) 0.40779(12) 0.0311(3) Uani 1 1 d U . .
H3 H 0.1810 0.0868 0.4295 0.037 Uiso 1 1 calc R . .
C4 C 0.34284(15) 0.07931(12) 0.46262(12) 0.0319(3) Uani 1 1 d U . .
H4 H 0.3382 0.0476 0.5223 0.038 Uiso 1 1 calc R . .
C5 C 0.44288(14) 0.10150(11) 0.43227(12) 0.0290(3) Uani 1 1 d U . .
H5 H 0.5063 0.0859 0.4710 0.035 Uiso 1 1 calc R . .
C6 C 0.44935(13) 0.14725(11) 0.34377(11) 0.0245(3) Uani 1 1 d U . .
C7 C 0.12176(14) 0.35020(13) 0.17512(13) 0.0325(3) Uani 1 1 d U . .
H7 H 0.1239 0.3832 0.1118 0.039 Uiso 1 1 calc R . .
C8 C 0.1928(2) 0.40522(15) 0.24889(19) 0.0521(5) Uani 1 1 d U . .
H8A H 0.1616 0.4670 0.2573 0.078 Uiso 1 1 calc R . .
H8B H 0.2648 0.4118 0.2259 0.078 Uiso 1 1 calc R . .
H8C H 0.1977 0.3722 0.3109 0.078 Uiso 1 1 calc R . .
C9 C 0.00696(18) 0.35205(19) 0.2012(2) 0.0590(6) Uani 1 1 d U . .
H9A H -0.0169 0.4168 0.2061 0.089 Uiso 1 1 calc R . .
H9B H 0.0015 0.3207 0.2634 0.089 Uiso 1 1 calc R . .
H9C H -0.0386 0.3199 0.1512 0.089 Uiso 1 1 calc R . .
C10 C 0.10650(15) 0.17005(13) 0.06377(13) 0.0339(4) Uani 1 1 d U . .
H10 H 0.0980 0.2117 0.0060 0.041 Uiso 1 1 calc R . .
C11 C 0.1741(2) 0.0878(2) 0.0373(2) 0.0705(8) Uani 1 1 d U . .
H11A H 0.1357 0.0524 -0.0149 0.106 Uiso 1 1 calc R . .
H11B H 0.1880 0.0477 0.0939 0.106 Uiso 1 1 calc R . .
H11C H 0.2425 0.1102 0.0155 0.106 Uiso 1 1 calc R . .
C12 C -0.0048(2) 0.1388(3) 0.0864(2) 0.0793(10) Uani 1 1 d U . .
H12A H -0.0391 0.1057 0.0306 0.119 Uiso 1 1 calc R . .
H12B H -0.0481 0.1934 0.1008 0.119 Uiso 1 1 calc R . .
H12C H 0.0008 0.0972 0.1425 0.119 Uiso 1 1 calc R . .
C13 C 0.61500(15) 0.33415(13) 0.21697(15) 0.0359(4) Uani 1 1 d U . .
H13 H 0.6191 0.3622 0.1514 0.043 Uiso 1 1 calc R . .
C14 C 0.54679(19) 0.39840(15) 0.27466(17) 0.0469(5) Uani 1 1 d U . .
H14A H 0.5826 0.4589 0.2832 0.070 Uiso 1 1 calc R . .
H14B H 0.5377 0.3708 0.3381 0.070 Uiso 1 1 calc R . .
H14C H 0.4762 0.4069 0.2398 0.070 Uiso 1 1 calc R . .
C15 C 0.72948(17) 0.32644(17) 0.2632(2) 0.0574(6) Uani 1 1 d U . .
H15A H 0.7617 0.3886 0.2689 0.086 Uiso 1 1 calc R . .
H15B H 0.7722 0.2872 0.2228 0.086 Uiso 1 1 calc R . .
H15C H 0.7281 0.2986 0.3276 0.086 Uiso 1 1 calc R . .
C16 C 0.63077(16) 0.14907(14) 0.12882(14) 0.0384(4) Uani 1 1 d U . .
H16 H 0.7027 0.1421 0.1650 0.046 Uiso 1 1 calc R . .
C17 C 0.5809(3) 0.05309(18) 0.1169(2) 0.0659(7) Uani 1 1 d U . .
H17A H 0.6257 0.0141 0.0781 0.099 Uiso 1 1 calc R . .
H17B H 0.5088 0.0585 0.0841 0.099 Uiso 1 1 calc R . .
H17C H 0.5759 0.0246 0.1806 0.099 Uiso 1 1 calc R . .
C18 C 0.6476(3) 0.1942(2) 0.03211(19) 0.0721(9) Uani 1 1 d U . .
H18A H 0.6930 0.1540 -0.0048 0.108 Uiso 1 1 calc R . .
H18B H 0.6826 0.2547 0.0429 0.108 Uiso 1 1 calc R . .
H18C H 0.5779 0.2029 -0.0042 0.108 Uiso 1 1 calc R . .
O1 O 0.39518(10) 0.31079(10) 0.03229(9) 0.0367(3) Uani 1 1 d U A .
O2 O 0.22643(10) 0.33453(10) -0.03199(9) 0.0370(3) Uani 1 1 d U A .
C19 C 0.32416(12) 0.34273(11) -0.02749(11) 0.0251(3) Uani 1 1 d U . .
C20 C 0.37127(14) 0.40158(13) -0.10698(12) 0.0315(3) Uani 1 1 d DU A 1
F1 F 0.43132(19) 0.35045(15) -0.15982(15) 0.0888(8) Uani 0.924(3) 1 d PDU A 1
F2 F 0.43055(19) 0.47022(14) -0.07349(12) 0.0857(8) Uani 0.924(3) 1 d PDU A 1
F3 F 0.29712(13) 0.43695(15) -0.16888(12) 0.0753(7) Uani 0.924(3) 1 d PDU A 1
F1' F 0.3398(10) 0.4845(11) -0.1031(10) 0.0888(8) Uani 0.076(3) 1 d PD A 2
F2' F 0.3454(10) 0.3739(10) -0.1938(11) 0.0857(8) Uani 0.076(3) 1 d PD A 2
F3' F 0.4746(12) 0.4038(9) -0.1051(10) 0.0753(7) Uani 0.076(3) 1 d PD A 2

loop_
_atom_site_aniso_label
_atom_site_aniso_U_11
_atom_site_aniso_U_22
_atom_site_aniso_U_33
_atom_site_aniso_U_23
_atom_site_aniso_U_13
_atom_site_aniso_U_12
Pd 0.02339(6) 0.02454(7) 0.02340(6) 0.00742(4) 0.00161(4) -0.00076(4)
P1 0.02438(18) 0.02443(18) 0.02566(18) 0.00472(14) 0.00218(14) -0.00049(14)
P2 0.02397(18) 0.02602(19) 0.02842(19) 0.00763(15) 0.00205(14) -0.00027(14)
N1 0.0257(6) 0.0414(8) 0.0332(7) 0.0148(6) 0.0053(5) -0.0003(6)
N2 0.0257(6) 0.0341(7) 0.0292(7) 0.0106(5) -0.0012(5) -0.0014(5)
C1 0.0292(7) 0.0200(6) 0.0230(6) 0.0052(5) 0.0029(5) 0.0003(5)
C2 0.0292(7) 0.0236(7) 0.0267(7) 0.0055(6) 0.0041(6) 0.0008(5)
C3 0.0348(8) 0.0301(8) 0.0293(7) 0.0080(6) 0.0083(6) -0.0001(6)
C4 0.0423(9) 0.0293(8) 0.0245(7) 0.0086(6) 0.0042(6) 0.0002(7)
C5 0.0357(8) 0.0256(7) 0.0252(7) 0.0066(6) -0.0018(6) 0.0008(6)
C6 0.0288(7) 0.0200(6) 0.0245(7) 0.0034(5) 0.0018(5) -0.0008(5)
C7 0.0366(8) 0.0307(8) 0.0304(8) 0.0043(6) 0.0053(6) 0.0076(7)
C8 0.0630(14) 0.0302(10) 0.0628(14) -0.0092(9) 0.0020(11) -0.0002(9)
C9 0.0390(11) 0.0528(14) 0.0877(19) -0.0071(13) 0.0209(11) 0.0098(10)
C10 0.0366(8) 0.0307(8) 0.0338(8) 0.0035(7) -0.0015(7) -0.0095(7)
C11 0.0781(18) 0.0523(14) 0.0773(18) -0.0319(14) -0.0195(15) 0.0124(13)
C12 0.0559(15) 0.093(2) 0.091(2) -0.0325(18) 0.0162(14) -0.0440(16)
C13 0.0345(8) 0.0289(8) 0.0442(10) 0.0115(7) 0.0017(7) -0.0053(7)
C14 0.0535(12) 0.0320(9) 0.0552(12) -0.0010(9) 0.0040(10) -0.0045(8)
C15 0.0365(10) 0.0449(12) 0.0887(19) 0.0104(12) -0.0086(11) -0.0141(9)
C16 0.0378(9) 0.0414(10) 0.0369(9) 0.0071(8) 0.0080(7) 0.0094(7)
C17 0.0826(19) 0.0430(13) 0.0746(18) -0.0131(12) 0.0224(15) 0.0048(12)
C18 0.094(2) 0.0787(19) 0.0484(13) 0.0203(13) 0.0370(14) 0.0290(17)
O1 0.0283(6) 0.0486(8) 0.0332(6) 0.0197(6) 0.0021(5) -0.0005(5)
O2 0.0285(6) 0.0503(8) 0.0319(6) 0.0115(6) 0.0008(5) -0.0044(5)
C19 0.0289(7) 0.0246(7) 0.0220(6) 0.0033(5) 0.0036(5) -0.0025(5)
C20 0.0328(8) 0.0347(9) 0.0269(7) 0.0087(6) 0.0017(6) -0.0055(6)
F1 0.1111(16) 0.0828(14) 0.0826(13) 0.0238(11) 0.0736(12) 0.0237(12)
F2 0.1295(17) 0.0730(12) 0.0508(9) 0.0228(8) -0.0185(10) -0.0706(12)
F3 0.0528(9) 0.1067(15) 0.0636(10) 0.0617(11) -0.0142(7) -0.0181(9)
F1' 0.1111(16) 0.0828(14) 0.0826(13) 0.0238(11) 0.0736(12) 0.0237(12)
F2' 0.1295(17) 0.0730(12) 0.0508(9) 0.0228(8) -0.0185(10) -0.0706(12)
F3' 0.0528(9) 0.1067(15) 0.0636(10) 0.0617(11) -0.0142(7) -0.0181(9)

loop_
_atom_type_symbol
_atom_type_description
_atom_type_scat_dispersion_real
_atom_type_scat_dispersion_imag
_atom_type_scat_source
C C 0.0033 0.0016 'International Tables Vol C Tables 4.2.6.8 and 6.1.1.4'
H H 0.0000 0.0000 'International Tables Vol C Tables 4.2.6.8 and 6.1.1.4'
N N 0.0061 0.0033 'International Tables Vol C Tables 4.2.6.8 and 6.1.1.4'
O O 0.0106 0.0060 'International Tables Vol C Tables 4.2.6.8 and 6.1.1.4'
F F 0.0171 0.0103 'International Tables Vol C Tables 4.2.6.8 and 6.1.1.4'
P P 0.1023 0.0942 'International Tables Vol C Tables 4.2.6.8 and 6.1.1.4'
Pd Pd -0.9988 1.0072 'International Tables Vol C Tables 4.2.6.8 and 6.1.1.4'

loop_
_geom_angle_atom_site_label_1
_geom_angle_atom_site_label_2
_geom_angle_atom_site_label_3
_geom_angle
C1 Pd O1 173.35(6)
C1 Pd P2 82.30(5)
O1 Pd P2 91.79(3)
C1 Pd P1 82.34(5)
O1 Pd P1 103.40(3)
P2 Pd P1 164.449(16)
N1 P1 C7 106.79(8)
N1 P1 C10 104.93(8)
C7 P1 C10 110.01(9)
N1 P1 Pd 101.45(5)
C7 P1 Pd 114.79(6)
C10 P1 Pd 117.41(6)
N2 P2 C13 107.71(8)
N2 P2 C16 105.81(8)
C13 P2 C16 106.57(9)
N2 P2 Pd 102.43(5)
C13 P2 Pd 113.29(6)
C16 P2 Pd 120.14(7)
C2 N1 P1 117.49(11)
C2 N1 H1N 121.3
P1 N1 H1N 121.3
C6 N2 P2 116.56(11)
C6 N2 H2N 121.7
P2 N2 H2N 121.7
C2 C1 C6 117.95(14)
C2 C1 Pd 121.32(11)
C6 C1 Pd 120.71(11)
C3 C2 C1 121.48(15)
C3 C2 N1 121.32(15)
C1 C2 N1 117.19(14)
C4 C3 C2 118.91(15)
C4 C3 H3 120.5
C2 C3 H3 120.5
C5 C4 C3 121.37(15)
C5 C4 H4 119.3
C3 C4 H4 119.3
C4 C5 C6 119.14(15)
C4 C5 H5 120.4
C6 C5 H5 120.4
N2 C6 C5 120.95(14)
N2 C6 C1 117.94(13)
C5 C6 C1 121.11(15)
C9 C7 C8 110.25(19)
C9 C7 P1 116.79(15)
C8 C7 P1 108.44(13)
C9 C7 H7 107.0
C8 C7 H7 107.0
P1 C7 H7 107.0
C7 C8 H8A 109.5
C7 C8 H8B 109.5
H8A C8 H8B 109.5
C7 C8 H8C 109.5
H8A C8 H8C 109.5
H8B C8 H8C 109.5
C7 C9 H9A 109.5
C7 C9 H9B 109.5
H9A C9 H9B 109.5
C7 C9 H9C 109.5
H9A C9 H9C 109.5
H9B C9 H9C 109.5
C11 C10 C12 110.9(2)
C11 C10 P1 107.86(14)
C12 C10 P1 115.45(16)
C11 C10 H10 107.4
C12 C10 H10 107.4
P1 C10 H10 107.4
C10 C11 H11A 109.5
C10 C11 H11B 109.5
H11A C11 H11B 109.5
C10 C11 H11C 109.5
H11A C11 H11C 109.5
H11B C11 H11C 109.5
C10 C12 H12A 109.5
C10 C12 H12B 109.5
H12A C12 H12B 109.5
C10 C12 H12C 109.5
H12A C12 H12C 109.5
H12B C12 H12C 109.5
C14 C13 C15 111.44(19)
C14 C13 P2 108.77(13)
C15 C13 P2 113.51(14)
C14 C13 H13 107.6
C15 C13 H13 107.6
P2 C13 H13 107.6
C13 C14 H14A 109.5
C13 C14 H14B 109.5
H14A C14 H14B 109.5
C13 C14 H14C 109.5
H14A C14 H14C 109.5
H14B C14 H14C 109.5
C13 C15 H15A 109.5
C13 C15 H15B 109.5
H15A C15 H15B 109.5
C13 C15 H15C 109.5
H15A C15 H15C 109.5
H15B C15 H15C 109.5
C17 C16 C18 111.9(2)
C17 C16 P2 109.30(15)
C18 C16 P2 111.40(16)
C17 C16 H16 108.0
C18 C16 H16 108.0
P2 C16 H16 108.0
C16 C17 H17A 109.5
C16 C17 H17B 109.5
H17A C17 H17B 109.5
C16 C17 H17C 109.5
H17A C17 H17C 109.5
H17B C17 H17C 109.5
C16 C18 H18A 109.5
C16 C18 H18B 109.5
H18A C18 H18B 109.5
C16 C18 H18C 109.5
H18A C18 H18C 109.5
H18B C18 H18C 109.5
C19 O1 Pd 125.67(10)
O2 C19 O1 130.66(15)
O2 C19 C20 116.67(14)
O1 C19 C20 112.68(14)
F2 C20 F1 106.9(2)
F2 C20 F3 107.12(18)
F1 C20 F3 104.73(19)
F2 C20 C19 113.47(15)
F1 C20 C19 110.94(16)
F3 C20 C19 113.06(14)

loop_
_geom_bond_atom_site_label_1
_geom_bond_atom_site_label_2
_geom_bond_distance
Pd C1 1.9879(14)
Pd O1 2.1306(12)
Pd P2 2.2830(4)
Pd P1 2.2988(4)
P1 N1 1.6846(14)
P1 C7 1.8371(18)
P1 C10 1.8401(18)
P2 N2 1.6761(14)
P2 C13 1.8305(18)
P2 C16 1.836(2)
N1 C2 1.402(2)
N1 H1N 0.8800
N2 C6 1.400(2)
N2 H2N 0.8800
C1 C2 1.401(2)
C1 C6 1.402(2)
C2 C3 1.396(2)
C3 C4 1.387(2)
C3 H3 0.9500
C4 C5 1.384(2)
C4 H4 0.9500
C5 C6 1.400(2)
C5 H5 0.9500
C7 C9 1.504(3)
C7 C8 1.524(3)
C7 H7 1.0000
C8 H8A 0.9800
C8 H8B 0.9800
C8 H8C 0.9800
C9 H9A 0.9800
C9 H9B 0.9800
C9 H9C 0.9800
C10 C11 1.513(3)
C10 C12 1.514(3)
C10 H10 1.0000
C11 H11A 0.9800
C11 H11B 0.9800
C11 H11C 0.9800
C12 H12A 0.9800
C12 H12B 0.9800
C12 H12C 0.9800
C13 C14 1.522(3)
C13 C15 1.526(3)
C13 H13 1.0000
C14 H14A 0.9800
C14 H14B 0.9800
C14 H14C 0.9800
C15 H15A 0.9800
C15 H15B 0.9800
C15 H15C 0.9800
C16 C17 1.517(3)
C16 C18 1.519(3)
C16 H16 1.0000
C17 H17A 0.9800
C17 H17B 0.9800
C17 H17C 0.9800
C18 H18A 0.9800
C18 H18B 0.9800
C18 H18C 0.9800
O1 C19 1.2546(19)
O2 C19 1.222(2)
C19 C20 1.540(2)
C20 F2 1.298(2)
C20 F1 1.312(2)
C20 F3 1.317(2)

loop_
_geom_hbond_atom_site_label_D
_geom_hbond_atom_site_label_H
_geom_hbond_atom_site_label_A
_geom_hbond_distance_DH
_geom_hbond_distance_HA
_geom_hbond_distance_DA
_geom_hbond_angle_DHA
_geom_hbond_site_symmetry_A
N1 H1N F1 0.88 2.33 3.200(2) 168.1 4_566
N2 H2N O2 0.88 2.17 2.996(2) 157.0 4_666

loop_
_geom_torsion_atom_site_label_1
_geom_torsion_atom_site_label_2
_geom_torsion_atom_site_label_3
_geom_torsion_atom_site_label_4
_geom_torsion
C1 Pd P1 N1 -3.50(7)
O1 Pd P1 N1 179.90(7)
P2 Pd P1 N1 -12.58(9)
C1 Pd P1 C7 111.23(8)
O1 Pd P1 C7 -65.37(8)
P2 Pd P1 C7 102.15(8)
C1 Pd P1 C10 -117.16(8)
O1 Pd P1 C10 66.24(8)
P2 Pd P1 C10 -126.23(8)
C1 Pd P2 N2 -1.89(7)
O1 Pd P2 N2 175.05(7)
P1 Pd P2 N2 7.19(9)
C1 Pd P2 C13 -117.61(9)
O1 Pd P2 C13 59.33(8)
P1 Pd P2 C13 -108.53(9)
C1 Pd P2 C16 114.89(9)
O1 Pd P2 C16 -68.17(9)
P1 Pd P2 C16 123.96(9)
C7 P1 N1 C2 -115.76(14)
C10 P1 N1 C2 127.47(14)
Pd P1 N1 C2 4.77(14)
C13 P2 N2 C6 122.23(13)
C16 P2 N2 C6 -124.10(14)
Pd P2 N2 C6 2.54(13)
P2 Pd C1 C2 -179.99(13)
P1 Pd C1 C2 2.46(12)
P2 Pd C1 C6 1.30(12)
P1 Pd C1 C6 -176.25(13)
C6 C1 C2 C3 -2.2(2)
Pd C1 C2 C3 179.06(13)
C6 C1 C2 N1 178.66(14)
Pd C1 C2 N1 -0.1(2)
P1 N1 C2 C3 177.25(14)
P1 N1 C2 C1 -3.6(2)
C1 C2 C3 C4 1.5(3)
N1 C2 C3 C4 -179.41(17)
C2 C3 C4 C5 0.0(3)
C3 C4 C5 C6 -0.8(3)
P2 N2 C6 C5 177.87(13)
P2 N2 C6 C1 -1.9(2)
C4 C5 C6 N2 -179.77(16)
C4 C5 C6 C1 0.0(2)
C2 C1 C6 N2 -178.78(14)
Pd C1 C6 N2 0.0(2)
C2 C1 C6 C5 1.4(2)
Pd C1 C6 C5 -179.81(12)
N1 P1 C7 C9 -53.25(19)
C10 P1 C7 C9 60.10(19)
Pd P1 C7 C9 -164.83(16)
N1 P1 C7 C8 72.00(15)
C10 P1 C7 C8 -174.65(14)
Pd P1 C7 C8 -39.58(15)
N1 P1 C10 C11 -79.67(18)
C7 P1 C10 C11 165.79(17)
Pd P1 C10 C11 32.03(19)
N1 P1 C10 C12 44.9(2)
C7 P1 C10 C12 -69.6(2)
Pd P1 C10 C12 156.64(19)
N2 P2 C13 C14 -68.40(15)
C16 P2 C13 C14 178.44(14)
Pd P2 C13 C14 44.14(15)
N2 P2 C13 C15 56.27(19)
C16 P2 C13 C15 -56.90(19)
Pd P2 C13 C15 168.81(16)
N2 P2 C16 C17 63.14(18)
C13 P2 C16 C17 177.60(17)
Pd P2 C16 C17 -51.88(18)
N2 P2 C16 C18 -172.64(19)
C13 P2 C16 C18 -58.2(2)
Pd P2 C16 C18 72.3(2)
P2 Pd O1 C19 -178.94(15)
P1 Pd O1 C19 -2.27(16)
Pd O1 C19 O2 -5.3(3)
Pd O1 C19 C20 174.64(11)
O2 C19 C20 F2 123.5(2)
O1 C19 C20 F2 -56.4(2)
O2 C19 C20 F1 -116.1(2)
O1 C19 C20 F1 64.0(2)
O2 C19 C20 F3 1.3(3)
O1 C19 C20 F3 -178.68(18)
